data_1534509
loop_
_publ_author_name
'Gerasimenko, A.V.'
'Ivanov, S.B.'
'Antokhina, T.F.'
'Sergienko, V.I.'

_publ_section_title
;
 Crystal structures of NaRbSnF6 and NaCsSnF6.
;
_journal_name_full
;
Koordinatsionnaya Khimiya (= Coordination Chemistry (USSR))
;
_journal_page_first 1139
_journal_page_last 1143
_journal_volume 18
_journal_year 1992
_chemical_formula_sum 'Cs F6 Na Sn'
_chemical_name_systematic 'Na Cs (Sn F6)'
_space_group_IT_number 60
_symmetry_space_group_name_Hall '-P 2n 2ab'
_symmetry_space_group_name_H-M 'P b c n'
_cell_angle_alpha 90
_cell_angle_beta 90
_cell_angle_gamma 90
_cell_formula_units_Z 8
_cell_length_a 8.352
_cell_length_b 13.389
_cell_length_c 11.206
_cell_volume 1253.110
_citation_journal_id_ASTM KOKHDC
_cod_data_source_file Gerasimenko_KOKHDC_1992_1321.cif
_cod_data_source_block Cs1F6Na1Sn1
_cod_original_cell_volume 1253.11
_cod_original_formula_sum 'Cs1 F6 Na1 Sn1'
_cod_database_code 1534509

loop_
_symmetry_equiv_pos_as_xyz
x,y,z
-x+1/2,-y+1/2,z+1/2
x+1/2,-y+1/2,-z
-x,y,-z+1/2
-x,-y,-z
x-1/2,y-1/2,-z-1/2
-x-1/2,y-1/2,z
x,-y,z-1/2

loop_
_atom_site_label
_atom_site_type_symbol
_atom_site_fract_x
_atom_site_fract_y
_atom_site_fract_z
_atom_site_occupancy
_atom_site_U_iso_or_equiv
F3 F-1 0.5206 0.1216 0.546 1 0.0
Na1 Na+1 0.2509 0.8585 0.0742 1 0.0
Sn1 Sn+4 0.2488 0.36271 0.42378 1 0.0
Cs1 Cs+1 0.5 0.10927 0.25 1 0.0
F1 F-1 0.7777 0.4142 0.2385 1 0.0
F2 F-1 0.7743 0.1856 0.4114 1 0.0
F6 F-1 0.7204 0.277 0.6235 1 0.0
F5 F-1 0.7896 0.0016 0.5213 1 0.0
F4 F-1 0.9769 0.1516 0.6055 1 0.0
Cs2 Cs+1 0 0.07547 0.25 1 0.0
